data_9007866
loop_
_publ_author_name
'Duff, C. M.'
'Heath, G. A.'
'Willis, A. C.'

_publ_section_title
;
 Structural characterization of the RuIII benzonitrile complexes
 (Bu4N)[RuCl4(C6H5CN)2] and [RuCl3(C6H5CN)3]
;
_journal_name_full 'Acta Crystallographica, Section C'
_journal_page_first 2320
_journal_page_last 2324
_journal_paper_doi 10.1107/S0108270190004693
_journal_volume 46
_journal_year 1990
_chemical_formula_structural RuCl3(C6H5CN)3.0.5(C6H5CN)
_chemical_formula_sum 'C24.5 Cl3 N3.5 Ru'
_space_group_IT_number 2
_symmetry_space_group_name_Hall '-P 1'
_symmetry_space_group_name_H-M 'P -1'
_cell_angle_alpha 80.86
_cell_angle_beta 87.60
_cell_angle_gamma 88.64
_cell_length_a 9.981
_cell_length_b 10.895
_cell_length_c 11.563
_cell_formula_units_Z 2
_cell_volume 1240.155
_database_code_amcsd 0010229
_exptl_crystal_density_diffrn 1.475
_cod_original_formula_sum 'Ru Cl3 N3.5 C24.5'
_cod_database_code 9007866
_amcsd_formula_title RuCl3(C6H5CN)3.0.5(C6H5CN)

loop_
_space_group_symop_operation_xyz
x,y,z
-x,-y,-z

loop_
_atom_site_label
_atom_site_fract_x
_atom_site_fract_y
_atom_site_fract_z
_atom_site_occupancy
_atom_site_U_iso_or_equiv
Ru 0.18013 0.34532 0.16346 1.00000 0.04540
Cl1 -0.03260 0.29840 0.11120 1.00000 0.06500
Cl2 0.12840 0.27270 0.35700 1.00000 0.07500
Cl3 0.39670 0.39780 0.20150 1.00000 0.07800
N1 0.11570 0.51480 0.19160 1.00000 0.05000
C1 0.08200 0.61000 0.21090 1.00000 0.05200
C11 0.04900 0.73020 0.24400 1.00000 0.04700
C12 0.05400 0.74700 0.35700 1.00000 0.08000
C13 0.03100 0.86800 0.38100 1.00000 0.09000
C14 -0.00100 0.96300 0.29300 1.00000 0.08000
C15 -0.01400 0.94300 0.18200 1.00000 0.07000
C16 0.01300 0.82600 0.15400 1.00000 0.05600
N2 0.22410 0.40390 -0.01200 1.00000 0.05700
C2 0.24400 0.42800 -0.10900 1.00000 0.06300
C21 0.26900 0.44800 -0.23500 1.00000 0.06000
C22 0.27400 0.56800 -0.29600 1.00000 0.09000
C23 0.29500 0.58200 -0.41400 1.00000 0.12000
C24 0.31600 0.48400 -0.47000 1.00000 0.12000
C25 0.31400 0.36800 -0.41100 1.00000 0.12000
C26 0.29100 0.34900 -0.29000 1.00000 0.09000
N3 0.24830 0.17610 0.13850 1.00000 0.06000
C3 0.28500 0.08210 0.12310 1.00000 0.05800
C31 0.33100 -0.04200 0.10500 1.00000 0.05800
C32 0.33700 -0.06600 -0.00700 1.00000 0.08000
C33 0.37700 -0.18500 -0.02700 1.00000 0.09000
C34 0.40600 -0.27400 0.06500 1.00000 0.11000
C35 0.39800 -0.24900 -0.17500 1.00000 0.10000
C36 0.36400 -0.13000 0.19900 1.00000 0.08000
C91 0.46980 -0.01560 0.53470 0.50000 0.11000
C92 0.44100 0.08180 0.44450 0.50000 0.11000
C93 0.54200 0.13000 0.36370 0.50000 0.14000
C94 0.67200 0.08000 0.37300 0.50000 0.16000
C95 0.70170 -0.01700 0.46300 0.50000 0.16000
C96 0.60000 -0.06500 0.54400 0.50000 0.10000
N9 0.28400 -0.10400 0.68300 0.50000 0.31000
C9 0.36500 -0.06500 0.61800 0.50000 0.22000

loop_
_cod_related_entry_id
_cod_related_entry_database
_cod_related_entry_code
1 AMCSD 0010229
